data_4337556
loop_
_publ_author_name
'Hern\'andez-Gil, Javier'
'Ferrer, Sacramento'
'Casti\~neiras, Alfonso'
'Liu-Gonz\'alez, Malva'
'Lloret, Francesc'
'Ribes, Angela'
'Coga, Lucija'
'Bernecker, Anja'
'Mareque-Rivas, Juan C'

_publ_section_title
;
 Two novel ternary dicopper(II) \m-guanazole complexes with aromatic
 amines strongly activated by quantum dots for DNA cleavage.
;
_journal_issue 1
_journal_name_full 'Inorganic chemistry'
_journal_page_first 578
_journal_page_last 593
_journal_paper_doi 10.1021/ic4027249
_journal_volume 53
_journal_year 2014
_chemical_formula_moiety 'C26 H25 Cu2 N13 O14'
_chemical_formula_sum 'C26 H25 Cu2 N13 O14'
_chemical_formula_weight 870.67
_chemical_name_systematic
; 
 ? 
;
_space_group_IT_number 2
_symmetry_cell_setting triclinic
_symmetry_Int_Tables_number 2
_symmetry_space_group_name_Hall '-P 1'
_symmetry_space_group_name_H-M 'P -1'
_atom_sites_solution_hydrogens mixed
_atom_sites_solution_primary direct
_atom_sites_solution_secondary difmap
_audit_creation_method SHELXL-97
_cell_angle_alpha 103.673(5)
_cell_angle_beta 102.037(5)
_cell_angle_gamma 108.806(5)
_cell_formula_units_Z 2
_cell_length_a 10.725(5)
_cell_length_b 12.310(5)
_cell_length_c 14.278(5)
_cell_measurement_reflns_used 4024
_cell_measurement_temperature 293(2)
_cell_measurement_theta_max 26.022
_cell_measurement_theta_min 0.998
_cell_volume 1648.7(12)
_computing_cell_refinement 'HKL Scalepack (Otwinowski & Minor 1997)'
_computing_data_collection 'Collect (Bruker AXS BV, 1997-2004)'
_computing_data_reduction 'HKL Scalepack (Otwinowski & Minor 1997)'
_computing_molecular_graphics 'PLATON (Spek, 2009)'
_computing_publication_material 'SHELXL-97 (Sheldrick, 2008)'
_computing_structure_refinement 'SHELXL-97 (Sheldrick, 2008)'
_computing_structure_solution 'SHELXS-97 (Sheldrick, 2008)'
_diffrn_ambient_temperature 293(2)
_diffrn_measured_fraction_theta_full 0.988
_diffrn_measured_fraction_theta_max 0.988
_diffrn_measurement_device_type KappaCCD
_diffrn_measurement_method 'CCD rotation images, thick slices'
_diffrn_radiation_monochromator graphite
_diffrn_radiation_source 'fine-focus sealed tube'
_diffrn_radiation_type MoK\a
_diffrn_radiation_wavelength 0.71069
_diffrn_reflns_av_R_equivalents 0.0296
_diffrn_reflns_av_sigmaI/netI 0.0520
_diffrn_reflns_limit_h_max 13
_diffrn_reflns_limit_h_min -12
_diffrn_reflns_limit_k_max 15
_diffrn_reflns_limit_k_min -15
_diffrn_reflns_limit_l_max 17
_diffrn_reflns_limit_l_min -17
_diffrn_reflns_number 9696
_diffrn_reflns_theta_full 25.98
_diffrn_reflns_theta_max 25.98
_diffrn_reflns_theta_min 1.54
_exptl_absorpt_coefficient_mu 1.381
_exptl_absorpt_correction_T_max 0.7697
_exptl_absorpt_correction_T_min 0.6663
_exptl_absorpt_correction_type multi-scan
_exptl_absorpt_process_details SADABS
_exptl_crystal_colour green
_exptl_crystal_density_diffrn 1.754
_exptl_crystal_density_method 'not measured'
_exptl_crystal_description prism
_exptl_crystal_F_000 884
_exptl_crystal_size_max 0.32
_exptl_crystal_size_mid 0.25
_exptl_crystal_size_min 0.20
_refine_diff_density_max 0.642
_refine_diff_density_min -0.825
_refine_diff_density_rms 0.122
_refine_ls_extinction_method none
_refine_ls_goodness_of_fit_ref 1.078
_refine_ls_hydrogen_treatment constr
_refine_ls_matrix_type full
_refine_ls_number_parameters 496
_refine_ls_number_reflns 6476
_refine_ls_number_restraints 0
_refine_ls_restrained_S_all 1.078
_refine_ls_R_factor_all 0.0921
_refine_ls_R_factor_gt 0.0603
_refine_ls_shift/su_max 0.000
_refine_ls_shift/su_mean 0.000
_refine_ls_structure_factor_coef Fsqd
_refine_ls_weighting_details 'calc w=1/[\s^2^(Fo^2^)+(0.1020P)^2^+3.0669P] where P=(Fo^2^+2Fc^2^)/3'
_refine_ls_weighting_scheme calc
_refine_ls_wR_factor_gt 0.1631
_refine_ls_wR_factor_ref 0.2029
_reflns_number_gt 4547
_reflns_number_total 6476
_reflns_threshold_expression >2sigma(I)
_cod_data_source_file ic4027249_si_002.cif
_cod_data_source_block 12acsfar2
_cod_depositor_comments
;
The following automatic conversions were performed:

'_symmetry_cell_setting' value 'Triclinic' changed to 'triclinic'
according to
/usr/data/users/saulius/automatic-downloads/current/ACS/lib/dictionaries/cif_core.dic
dictionary named 'cif_core.dic' version 2.4.2 from 2011-04-26.

Automatic conversion script
Id: cif_fix_values 2281 2013-09-26 08:29:07Z andrius 
;
_cod_database_code 4337556

loop_
_symmetry_equiv_pos_as_xyz
'x, y, z'
'-x, -y, -z'

loop_
_atom_site_label
_atom_site_type_symbol
_atom_site_fract_x
_atom_site_fract_y
_atom_site_fract_z
_atom_site_U_iso_or_equiv
_atom_site_adp_type
_atom_site_occupancy
_atom_site_symmetry_multiplicity
_atom_site_calc_flag
_atom_site_refinement_flags
Cu1 Cu 0.60110(3) 0.18792(3) 0.39854(2) 0.04225(17) Uani 1 1 d .
Cu2 Cu -0.00938(3) -0.13393(3) 0.16512(2) 0.04440(17) Uani 1 1 d .
O1 O 0.6491(2) 0.0489(2) 0.4042(2) 0.0617(6) Uani 1 1 d .
H1A H 0.6628 0.0146 0.3414 0.092 Uiso 1 1 d R
H1B H 0.5751 -0.0110 0.4148 0.092 Uiso 1 1 d R
O2 O -0.0354(3) 0.0201(2) 0.1857(2) 0.0658(6) Uani 1 1 d .
H2A H 0.0342 0.0756 0.1678 0.099 Uiso 1 1 d R
H2B H -0.0270 0.0542 0.2556 0.099 Uiso 1 1 d R
O11 O 0.7115(4) 0.2133(4) 0.2636(3) 0.0867(15) Uani 1 1 d .
O12 O 0.8418(3) 0.2051(3) 0.1726(2) 0.0766(8) Uani 1 1 d .
O13 O 0.6275(3) 0.0791(3) 0.1174(2) 0.0887(11) Uani 1 1 d .
O21 O 0.5147(2) 0.1840(2) 0.54200(16) 0.0609(6) Uani 1 1 d .
O22 O 0.6605(3) 0.33540(19) 0.6728(2) 0.0654(6) Uani 1 1 d .
O23 O 0.5765(3) 0.1603(2) 0.6870(2) 0.0677(6) Uani 1 1 d .
O31 O -0.0529(3) -0.1668(4) -0.01348(18) 0.0847(11) Uani 1 1 d .
O32 O -0.1672(4) -0.2055(4) -0.1655(2) 0.0945(12) Uani 1 1 d .
O33 O -0.2399(4) -0.3278(3) -0.0852(3) 0.0963(11) Uani 1 1 d .
O41 O -0.0274(2) -0.1140(2) 0.35319(18) 0.0567(5) Uani 1 1 d .
O42 O -0.1172(3) 0.0214(2) 0.3601(2) 0.0679(6) Uani 1 1 d .
O43 O -0.1999(4) -0.1301(4) 0.4115(3) 0.0912(10) Uani 1 1 d .
N1 N 0.4158(2) 0.07932(19) 0.29643(17) 0.0433(5) Uani 1 1 d .
N2 N 0.4068(3) 0.0367(2) 0.19614(18) 0.0527(5) Uani 1 1 d .
H2 H 0.4747 0.0546 0.1717 0.063 Uiso 1 1 d R
N3 N 0.1970(2) -0.04486(19) 0.20499(15) 0.0424(4) Uani 1 1 d .
N4 N 0.2505(3) 0.0488(3) 0.38194(18) 0.0594(7) Uani 1 1 d .
H41 H 0.3110 0.0979 0.4387 0.071 Uiso 1 1 d R
H42 H 0.1658 0.0130 0.3791 0.071 Uiso 1 1 d R
N5 N 0.2361(4) -0.0965(4) 0.0446(2) 0.0847(13) Uani 1 1 d .
H5A H 0.2954 -0.0886 0.0117 0.102 Uiso 1 1 d R
H5B H 0.1505 -0.1430 0.0135 0.102 Uiso 1 1 d R
N6 N 0.5762(2) 0.3403(2) 0.39314(16) 0.0413(4) Uani 1 1 d .
N7 N 0.7848(2) 0.30531(19) 0.49845(15) 0.0411(4) Uani 1 1 d .
N8 N -0.0072(2) -0.3001(2) 0.14857(15) 0.0435(5) Uani 1 1 d .
N9 N -0.2129(2) -0.2247(2) 0.14485(16) 0.0501(5) Uani 1 1 d .
N11 N 0.7298(3) 0.1650(2) 0.18687(19) 0.0511(5) Uani 1 1 d .
N21 N 0.5860(2) 0.2280(2) 0.63470(17) 0.0461(5) Uani 1 1 d .
N31 N -0.1559(3) -0.2344(3) -0.08760(19) 0.0582(6) Uani 1 1 d .
N41 N -0.1145(2) -0.0742(2) 0.37764(18) 0.0525(5) Uani 1 1 d .
C1 C 0.2882(2) 0.02824(19) 0.29834(18) 0.0401(5) Uani 1 1 d .
C2 C 0.2771(3) -0.0366(3) 0.1430(2) 0.0494(6) Uani 1 1 d .
C61 C 0.4712(3) 0.3561(3) 0.3364(2) 0.0483(5) Uani 1 1 d .
H61 H 0.3960 0.2879 0.2909 0.058 Uiso 1 1 d R
C62 C 0.4701(3) 0.4688(3) 0.3426(2) 0.0551(6) Uani 1 1 d .
H62 H 0.3954 0.4757 0.3015 0.066 Uiso 1 1 d R
C63 C 0.5793(3) 0.5714(3) 0.4094(2) 0.0550(6) Uani 1 1 d .
H53 H 0.5789 0.6479 0.4139 0.066 Uiso 1 1 d R
C64 C 0.6920(3) 0.5597(2) 0.4712(2) 0.0477(5) Uani 1 1 d .
C65 C 0.8092(3) 0.6580(2) 0.5444(2) 0.0555(6) Uani 1 1 d .
H65 H 0.8142 0.7368 0.5534 0.067 Uiso 1 1 d R
C66 C 0.9137(3) 0.6406(3) 0.6017(2) 0.0527(6) Uani 1 1 d .
H66 H 0.9878 0.7070 0.6505 0.063 Uiso 1 1 d R
C67 C 0.9113(3) 0.5205(2) 0.58748(17) 0.0449(5) Uani 1 1 d .
C68 C 1.0205(3) 0.4956(3) 0.63949(19) 0.0487(5) Uani 1 1 d .
H68 H 1.1001 0.5583 0.6863 0.058 Uiso 1 1 d R
C69 C 1.0073(3) 0.3780(3) 0.6196(2) 0.0498(6) Uani 1 1 d .
H69 H 1.0778 0.3599 0.6536 0.060 Uiso 1 1 d R
C70 C 0.8886(3) 0.2846(2) 0.54898(18) 0.0465(5) Uani 1 1 d .
H70 H 0.8817 0.2050 0.5366 0.056 Uiso 1 1 d R
C71 C 0.7974(2) 0.4225(2) 0.51679(16) 0.0392(4) Uani 1 1 d .
C72 C 0.6851(2) 0.4412(2) 0.45887(18) 0.0416(5) Uani 1 1 d .
C81 C 0.0969(3) -0.3367(3) 0.1497(2) 0.0500(6) Uani 1 1 d .
H81 H 0.1849 -0.2792 0.1619 0.060 Uiso 1 1 d R
C82 C 0.0806(4) -0.4560(3) 0.1335(2) 0.0596(7) Uani 1 1 d .
H82 H 0.1562 -0.4776 0.1341 0.072 Uiso 1 1 d R
C83 C -0.0473(4) -0.5432(3) 0.1164(2) 0.0589(8) Uani 1 1 d .
H83 H -0.0598 -0.6242 0.1042 0.071 Uiso 1 1 d R
C84 C -0.1596(3) -0.5071(3) 0.1176(2) 0.0539(7) Uani 1 1 d .
C85 C -0.2974(4) -0.5877(3) 0.1085(3) 0.0699(11) Uani 1 1 d .
H85 H -0.3168 -0.6698 0.0975 0.084 Uiso 1 1 d R
C86 C -0.3971(4) -0.5468(4) 0.1163(3) 0.0722(10) Uani 1 1 d .
H86 H -0.4835 -0.6004 0.1126 0.087 Uiso 1 1 d R
C87 C -0.3744(3) -0.4224(4) 0.1296(2) 0.0621(8) Uani 1 1 d .
C88 C -0.4744(4) -0.3732(4) 0.1348(3) 0.0743(10) Uani 1 1 d .
H88 H -0.5623 -0.4220 0.1328 0.089 Uiso 1 1 d R
C89 C -0.4448(4) -0.2573(5) 0.1428(3) 0.0770(11) Uani 1 1 d .
H89 H -0.5116 -0.2250 0.1467 0.092 Uiso 1 1 d R
C90 C -0.3122(3) -0.1833(4) 0.1450(2) 0.0630(8) Uani 1 1 d .
H90 H -0.2943 -0.1036 0.1467 0.076 Uiso 1 1 d R
C91 C -0.2441(3) -0.3422(3) 0.13610(17) 0.0487(5) Uani 1 1 d .
C92 C -0.1340(3) -0.3850(2) 0.13289(18) 0.0463(5) Uani 1 1 d .

loop_
_atom_site_aniso_label
_atom_site_aniso_U_11
_atom_site_aniso_U_22
_atom_site_aniso_U_33
_atom_site_aniso_U_23
_atom_site_aniso_U_13
_atom_site_aniso_U_12
Cu1 0.0365(2) 0.0352(2) 0.0485(3) 0.00996(17) 0.00893(17) 0.01124(16)
Cu2 0.0402(2) 0.0423(2) 0.0445(3) 0.01187(17) 0.00963(17) 0.01233(17)
O1 0.0530(11) 0.0432(10) 0.0911(19) 0.0209(11) 0.0240(12) 0.0213(9)
O2 0.0626(13) 0.0549(12) 0.0813(17) 0.0268(12) 0.0191(12) 0.0236(11)
O11 0.078(2) 0.087(3) 0.0719(18) 0.0050(18) 0.0326(17) 0.012(2)
O12 0.0637(14) 0.0811(18) 0.0735(15) 0.0135(13) 0.0248(12) 0.0203(13)
O13 0.0618(14) 0.099(2) 0.0655(14) -0.0015(15) 0.0206(12) 0.0008(15)
O21 0.0461(10) 0.0768(15) 0.0467(10) 0.0149(10) 0.0114(8) 0.0135(10)
O22 0.0668(14) 0.0439(10) 0.0705(14) 0.0164(10) 0.0071(11) 0.0135(9)
O23 0.0714(14) 0.0552(11) 0.0693(14) 0.0300(11) 0.0090(12) 0.0170(10)
O31 0.0557(13) 0.126(3) 0.0496(11) 0.0274(15) 0.0084(10) 0.0132(16)
O32 0.0827(19) 0.105(2) 0.0681(17) 0.0452(17) -0.0022(14) 0.0064(17)
O33 0.108(3) 0.0734(18) 0.090(2) 0.0320(16) 0.036(2) 0.0069(17)
O41 0.0490(10) 0.0634(12) 0.0624(12) 0.0201(10) 0.0168(9) 0.0286(9)
O42 0.0724(14) 0.0625(13) 0.0802(16) 0.0234(11) 0.0298(13) 0.0370(12)
O43 0.093(2) 0.112(3) 0.109(3) 0.063(2) 0.063(2) 0.051(2)
N1 0.0375(9) 0.0390(9) 0.0451(11) 0.0090(8) 0.0133(8) 0.0075(8)
N2 0.0450(11) 0.0548(13) 0.0499(11) 0.0113(10) 0.0194(9) 0.0102(10)
N3 0.0407(10) 0.0412(9) 0.0360(9) 0.0072(7) 0.0107(8) 0.0089(8)
N4 0.0496(13) 0.0694(17) 0.0402(11) 0.0043(10) 0.0128(10) 0.0100(12)
N5 0.0676(18) 0.099(3) 0.0474(13) -0.0034(15) 0.0150(13) 0.0043(18)
N6 0.0404(10) 0.0416(10) 0.0411(10) 0.0139(8) 0.0104(8) 0.0160(8)
N7 0.0373(9) 0.0441(10) 0.0390(9) 0.0135(8) 0.0083(8) 0.0146(8)
N8 0.0462(11) 0.0414(10) 0.0345(9) 0.0088(7) 0.0097(8) 0.0110(9)
N9 0.0439(11) 0.0593(13) 0.0401(10) 0.0114(9) 0.0075(8) 0.0184(10)
N11 0.0480(11) 0.0489(11) 0.0579(12) 0.0199(10) 0.0241(10) 0.0145(9)
N21 0.0432(11) 0.0436(10) 0.0507(11) 0.0138(9) 0.0117(9) 0.0191(9)
N31 0.0573(14) 0.0614(15) 0.0466(12) 0.0161(10) 0.0067(10) 0.0187(12)
N41 0.0456(11) 0.0625(14) 0.0468(10) 0.0147(9) 0.0123(9) 0.0215(10)
C1 0.0404(11) 0.0364(11) 0.0391(10) 0.0096(8) 0.0080(9) 0.0141(9)
C2 0.0461(13) 0.0498(13) 0.0422(12) 0.0078(10) 0.0145(10) 0.0108(11)
C61 0.0398(11) 0.0492(13) 0.0512(13) 0.0134(10) 0.0080(10) 0.0179(10)
C62 0.0506(14) 0.0560(15) 0.0603(15) 0.0201(12) 0.0099(12) 0.0269(12)
C63 0.0592(16) 0.0495(13) 0.0631(16) 0.0219(12) 0.0183(13) 0.0279(12)
C64 0.0507(13) 0.0451(12) 0.0476(12) 0.0149(10) 0.0144(11) 0.0197(10)
C65 0.0627(16) 0.0403(12) 0.0547(14) 0.0055(11) 0.0142(13) 0.0187(12)
C66 0.0551(15) 0.0416(12) 0.0460(12) 0.0061(10) 0.0082(11) 0.0104(11)
C67 0.0444(12) 0.0455(12) 0.0384(10) 0.0106(9) 0.0105(9) 0.0135(10)
C68 0.0428(12) 0.0527(13) 0.0397(11) 0.0137(10) 0.0052(9) 0.0108(10)
C69 0.0450(12) 0.0610(16) 0.0418(11) 0.0203(11) 0.0083(10) 0.0195(12)
C70 0.0520(13) 0.0447(12) 0.0448(11) 0.0162(10) 0.0131(10) 0.0214(11)
C71 0.0413(11) 0.0406(11) 0.0351(9) 0.0113(8) 0.0123(8) 0.0155(9)
C72 0.0404(11) 0.0413(11) 0.0415(10) 0.0118(9) 0.0136(9) 0.0148(9)
C81 0.0465(13) 0.0489(13) 0.0478(13) 0.0102(10) 0.0127(10) 0.0155(11)
C82 0.0665(18) 0.0565(16) 0.0518(14) 0.0117(12) 0.0113(13) 0.0278(14)
C83 0.073(2) 0.0457(13) 0.0504(14) 0.0146(11) 0.0109(14) 0.0200(14)
C84 0.0591(16) 0.0476(13) 0.0404(11) 0.0154(10) 0.0047(11) 0.0085(12)
C85 0.067(2) 0.0579(18) 0.0634(18) 0.0280(15) 0.0052(16) 0.0016(16)
C86 0.0544(17) 0.069(2) 0.070(2) 0.0271(17) 0.0063(15) 0.0007(15)
C87 0.0476(14) 0.075(2) 0.0475(13) 0.0204(13) 0.0058(11) 0.0092(14)
C88 0.0470(15) 0.092(3) 0.070(2) 0.026(2) 0.0155(14) 0.0116(17)
C89 0.0474(15) 0.105(3) 0.0655(18) 0.016(2) 0.0095(14) 0.0269(19)
C90 0.0478(14) 0.074(2) 0.0562(15) 0.0106(14) 0.0100(12) 0.0217(14)
C91 0.0475(13) 0.0586(14) 0.0339(9) 0.0156(9) 0.0087(9) 0.0152(11)
C92 0.0460(12) 0.0461(12) 0.0334(10) 0.0104(9) 0.0034(9) 0.0087(10)

loop_
_atom_type_symbol
_atom_type_description
_atom_type_scat_dispersion_real
_atom_type_scat_dispersion_imag
_atom_type_scat_source
C C 0.0033 0.0016 'International Tables Vol C Tables 4.2.6.8 and 6.1.1.4'
H H 0.0000 0.0000 'International Tables Vol C Tables 4.2.6.8 and 6.1.1.4'
Cu Cu 0.3201 1.2651 'International Tables Vol C Tables 4.2.6.8 and 6.1.1.4'
N N 0.0061 0.0033 'International Tables Vol C Tables 4.2.6.8 and 6.1.1.4'
O O 0.0106 0.0060 'International Tables Vol C Tables 4.2.6.8 and 6.1.1.4'

loop_
_geom_angle_atom_site_label_1
_geom_angle_atom_site_label_2
_geom_angle_atom_site_label_3
_geom_angle
_geom_angle_publ_flag
O1 Cu1 N6 172.90(9) y
O1 Cu1 N7 91.94(10) y
N6 Cu1 N7 82.63(9) y
O1 Cu1 N1 91.50(11) y
N6 Cu1 N1 93.86(10) y
N7 Cu1 N1 176.43(9) y
O1 Cu1 O21 91.29(11) y
N6 Cu1 O21 93.01(9) y
N7 Cu1 O21 87.17(8) y
N1 Cu1 O21 93.69(9) y
O2 Cu2 N8 172.15(10) y
O2 Cu2 N3 90.85(11) y
N8 Cu2 N3 96.12(9) y
O2 Cu2 N9 90.56(11) y
N8 Cu2 N9 82.05(10) y
N3 Cu2 N9 172.01(9) y
O2 Cu2 O31 91.04(14) y
N8 Cu2 O31 91.78(12) y
N3 Cu2 O31 96.26(9) y
N9 Cu2 O31 91.58(9) y
Cu1 O1 H1A 109.2 ?
Cu1 O1 H1B 109.4 ?
H1A O1 H1B 109.5 ?
Cu2 O2 H2A 109.3 ?
Cu2 O2 H2B 109.3 ?
H2A O2 H2B 109.5 ?
N21 O21 Cu1 126.68(17) ?
N31 O31 Cu2 131.9(2) ?
C1 N1 N2 104.2(2) ?
C1 N1 Cu1 136.44(18) ?
N2 N1 Cu1 119.26(17) ?
C2 N2 N1 109.3(2) ?
C2 N2 H2 125.3 ?
N1 N2 H2 125.4 ?
C2 N3 C1 103.5(2) ?
C2 N3 Cu2 127.45(18) ?
C1 N3 Cu2 128.95(17) ?
C1 N4 H41 119.9 ?
C1 N4 H42 120.1 ?
H41 N4 H42 120.0 ?
C2 N5 H5A 119.8 ?
C2 N5 H5B 120.2 ?
H5A N5 H5B 120.0 ?
C61 N6 C72 117.5(2) ?
C61 N6 Cu1 130.21(19) ?
C72 N6 Cu1 112.24(16) ?
C70 N7 C71 118.0(2) ?
C70 N7 Cu1 129.99(18) ?
C71 N7 Cu1 112.01(16) ?
C81 N8 C92 117.5(2) ?
C81 N8 Cu2 130.1(2) ?
C92 N8 Cu2 112.4(2) ?
C90 N9 C91 118.0(3) ?
C90 N9 Cu2 129.4(2) ?
C91 N9 Cu2 112.41(18) ?
O11 N11 O12 120.5(3) ?
O11 N11 O13 118.7(3) ?
O12 N11 O13 120.5(3) ?
O22 N21 O23 120.2(3) ?
O22 N21 O21 120.9(3) ?
O23 N21 O21 118.9(3) ?
O33 N31 O32 121.5(3) ?
O33 N31 O31 121.5(3) ?
O32 N31 O31 117.0(3) ?
O43 N41 O41 120.8(3) ?
O43 N41 O42 120.6(3) ?
O41 N41 O42 118.4(3) ?
N1 C1 N4 123.7(2) ?
N1 C1 N3 113.1(2) ?
N4 C1 N3 123.2(2) ?
N5 C2 N2 123.8(3) ?
N5 C2 N3 126.2(3) ?
N2 C2 N3 109.9(2) ?
N6 C61 C62 122.8(3) ?
N6 C61 H61 118.6 ?
C62 C61 H61 118.6 ?
C63 C62 C61 120.1(3) ?
C63 C62 H62 119.9 ?
C61 C62 H62 120.0 ?
C62 C63 C64 119.4(2) ?
C62 C63 H53 120.3 ?
C64 C63 H53 120.3 ?
C72 C64 C63 116.6(2) ?
C72 C64 C65 118.5(3) ?
C63 C64 C65 124.9(3) ?
C66 C65 C64 122.0(3) ?
C66 C65 H65 119.0 ?
C64 C65 H65 119.0 ?
C65 C66 C67 120.4(2) ?
C65 C66 H66 119.8 ?
C67 C66 H66 119.8 ?
C71 C67 C68 117.4(2) ?
C71 C67 C66 118.8(2) ?
C68 C67 C66 123.8(2) ?
C69 C68 C67 118.7(2) ?
C69 C68 H68 120.6 ?
C67 C68 H68 120.6 ?
C68 C69 C70 120.4(2) ?
C68 C69 H69 119.8 ?
C70 C69 H69 119.8 ?
N7 C70 C69 122.3(2) ?
N7 C70 H70 118.8 ?
C69 C70 H70 118.9 ?
N7 C71 C67 123.2(2) ?
N7 C71 C72 116.3(2) ?
C67 C71 C72 120.5(2) ?
N6 C72 C64 123.6(2) ?
N6 C72 C71 116.7(2) ?
C64 C72 C71 119.8(2) ?
N8 C81 C82 123.2(3) ?
N8 C81 H81 118.5 ?
C82 C81 H81 118.3 ?
C83 C82 C81 119.9(3) ?
C83 C82 H82 119.9 ?
C81 C82 H82 120.2 ?
C82 C83 C84 118.5(3) ?
C82 C83 H83 120.7 ?
C84 C83 H83 120.8 ?
C92 C84 C83 117.5(3) ?
C92 C84 C85 118.1(3) ?
C83 C84 C85 124.3(3) ?
C86 C85 C84 121.6(3) ?
C86 C85 H85 119.1 ?
C84 C85 H85 119.4 ?
C85 C86 C87 121.4(3) ?
C85 C86 H86 119.4 ?
C87 C86 H86 119.2 ?
C88 C87 C91 116.1(4) ?
C88 C87 C86 125.0(3) ?
C91 C87 C86 118.9(3) ?
C89 C88 C87 120.5(3) ?
C89 C88 H88 119.8 ?
C87 C88 H88 119.7 ?
C88 C89 C90 120.0(4) ?
C88 C89 H89 120.1 ?
C90 C89 H89 119.9 ?
N9 C90 C89 121.4(4) ?
N9 C90 H90 119.4 ?
C89 C90 H90 119.3 ?
N9 C91 C87 123.9(3) ?
N9 C91 C92 116.4(2) ?
C87 C91 C92 119.7(3) ?
N8 C92 C84 123.3(3) ?
N8 C92 C91 116.5(2) ?
C84 C92 C91 120.2(3) ?

loop_
_geom_bond_atom_site_label_1
_geom_bond_atom_site_label_2
_geom_bond_distance
_geom_bond_publ_flag
Cu1 O1 1.954(2) y
Cu1 N6 1.994(2) y
Cu1 N7 2.005(2) y
Cu1 N1 2.005(2) y
Cu1 O21 2.422(2) y
Cu2 O2 1.967(3) y
Cu2 N8 2.011(3) y
Cu2 N3 2.010(2) y
Cu2 N9 2.027(3) y
Cu2 O31 2.404(3) y
O1 H1A 0.9600 ?
O1 H1B 0.9600 ?
O2 H2A 0.9600 ?
O2 H2B 0.9600 ?
O11 N11 1.203(4) ?
O12 N11 1.223(4) ?
O13 N11 1.269(4) ?
O21 N21 1.266(3) ?
O22 N21 1.217(3) ?
O23 N21 1.239(3) ?
O31 N31 1.239(4) ?
O32 N31 1.240(4) ?
O33 N31 1.224(4) ?
O41 N41 1.259(3) ?
O42 N41 1.268(4) ?
O43 N41 1.217(4) ?
N1 C1 1.318(3) ?
N1 N2 1.375(3) ?
N2 C2 1.323(4) ?
N2 H2 0.8600 ?
N3 C2 1.355(3) ?
N3 C1 1.366(3) ?
N4 C1 1.333(3) ?
N4 H41 0.8600 ?
N4 H42 0.8600 ?
N5 C2 1.325(4) ?
N5 H5A 0.8600 ?
N5 H5B 0.8600 ?
N6 C61 1.341(3) ?
N6 C72 1.358(3) ?
N7 C70 1.326(3) ?
N7 C71 1.360(3) ?
N8 C81 1.330(4) ?
N8 C92 1.356(3) ?
N9 C90 1.321(4) ?
N9 C91 1.343(4) ?
C61 C62 1.373(4) ?
C61 H61 0.9300 ?
C62 C63 1.374(4) ?
C62 H62 0.9300 ?
C63 C64 1.410(4) ?
C63 H53 0.9300 ?
C64 C72 1.402(4) ?
C64 C65 1.418(4) ?
C65 C66 1.351(5) ?
C65 H65 0.9300 ?
C66 C67 1.436(4) ?
C66 H66 0.9300 ?
C67 C71 1.388(3) ?
C67 C68 1.412(4) ?
C68 C69 1.361(4) ?
C68 H68 0.9300 ?
C69 C70 1.389(4) ?
C69 H69 0.9300 ?
C70 H70 0.9300 ?
C71 C72 1.429(3) ?
C81 C82 1.378(4) ?
C81 H81 0.9300 ?
C82 C83 1.371(5) ?
C82 H82 0.9300 ?
C83 C84 1.413(5) ?
C83 H83 0.9300 ?
C84 C92 1.391(4) ?
C84 C85 1.448(5) ?
C85 C86 1.334(7) ?
C85 H85 0.9300 ?
C86 C87 1.430(6) ?
C86 H86 0.9300 ?
C87 C88 1.398(6) ?
C87 C91 1.395(4) ?
C88 C89 1.328(7) ?
C88 H88 0.9300 ?
C89 C90 1.410(5) ?
C89 H89 0.9300 ?
C90 H90 0.9300 ?
C91 C92 1.446(4) ?

loop_
_geom_hbond_atom_site_label_D
_geom_hbond_atom_site_label_H
_geom_hbond_atom_site_label_A
_geom_hbond_distance_DH
_geom_hbond_distance_HA
_geom_hbond_distance_DA
_geom_hbond_angle_DHA
_geom_hbond_site_symmetry_A
O1 H1A O42 0.96 2.29 2.810(4) 113.2 1_655
O1 H1B O23 0.96 1.99 2.696(4) 128.7 2_656
O1 H1B O21 0.96 2.32 3.202(4) 152.1 2_656
O2 H2A O32 0.96 1.78 2.718(4) 164.9 2
O2 H2B O42 0.96 1.99 2.806(4) 141.6 .
N2 H2 O13 0.86 1.92 2.780(4) 174.1 .
N2 H2 O11 0.86 2.49 3.074(4) 126.2 .
N4 H41 O21 0.86 2.12 2.912(3) 153.0 .
N4 H42 O41 0.86 2.05 2.884(4) 164.0 .
N5 H5A O13 0.86 2.18 2.996(4) 157.2 2_655
N5 H5B O31 0.86 2.04 2.812(5) 148.3 .

loop_
_geom_torsion_atom_site_label_1
_geom_torsion_atom_site_label_2
_geom_torsion_atom_site_label_3
_geom_torsion_atom_site_label_4
_geom_torsion
O1 Cu1 O21 N21 81.0(3)
N6 Cu1 O21 N21 -93.4(3)
N7 Cu1 O21 N21 -10.9(3)
N1 Cu1 O21 N21 172.6(3)
O2 Cu2 O31 N31 -103.1(4)
N8 Cu2 O31 N31 69.6(4)
N3 Cu2 O31 N31 165.9(4)
N9 Cu2 O31 N31 -12.5(4)
O1 Cu1 N1 C1 96.0(3)
N6 Cu1 N1 C1 -88.7(3)
N7 Cu1 N1 C1 -99.2(14)
O21 Cu1 N1 C1 4.6(3)
O1 Cu1 N1 N2 -80.5(2)
N6 Cu1 N1 N2 94.8(2)
N7 Cu1 N1 N2 84.3(14)
O21 Cu1 N1 N2 -171.9(2)
C1 N1 N2 C2 0.0(3)
Cu1 N1 N2 C2 177.6(2)
O2 Cu2 N3 C2 -104.0(3)
N8 Cu2 N3 C2 79.6(2)
N9 Cu2 N3 C2 155.9(6)
O31 Cu2 N3 C2 -12.9(3)
O2 Cu2 N3 C1 70.7(2)
N8 Cu2 N3 C1 -105.7(2)
N9 Cu2 N3 C1 -29.4(8)
O31 Cu2 N3 C1 161.9(2)
O1 Cu1 N6 C61 136.9(8)
N7 Cu1 N6 C61 177.4(3)
N1 Cu1 N6 C61 -1.9(3)
O21 Cu1 N6 C61 -95.9(2)
O1 Cu1 N6 C72 -43.4(9)
N7 Cu1 N6 C72 -2.91(17)
N1 Cu1 N6 C72 177.75(18)
O21 Cu1 N6 C72 83.85(18)
O1 Cu1 N7 C70 -3.3(2)
N6 Cu1 N7 C70 -178.7(2)
N1 Cu1 N7 C70 -168.2(13)
O21 Cu1 N7 C70 87.8(2)
O1 Cu1 N7 C71 179.01(18)
N6 Cu1 N7 C71 3.62(16)
N1 Cu1 N7 C71 14.2(15)
O21 Cu1 N7 C71 -89.79(17)
O2 Cu2 N8 C81 -161.0(7)
N3 Cu2 N8 C81 -8.6(2)
N9 Cu2 N8 C81 179.3(2)
O31 Cu2 N8 C81 87.9(2)
O2 Cu2 N8 C92 19.8(8)
N3 Cu2 N8 C92 172.29(16)
N9 Cu2 N8 C92 0.13(16)
O31 Cu2 N8 C92 -91.22(17)
O2 Cu2 N9 C90 1.5(3)
N8 Cu2 N9 C90 178.9(3)
N3 Cu2 N9 C90 101.6(7)
O31 Cu2 N9 C90 -89.6(3)
O2 Cu2 N9 C91 -174.31(18)
N8 Cu2 N9 C91 3.05(16)
N3 Cu2 N9 C91 -74.2(7)
O31 Cu2 N9 C91 94.63(19)
Cu1 O21 N21 O22 58.6(4)
Cu1 O21 N21 O23 -123.0(3)
Cu2 O31 N31 O33 -25.7(6)
Cu2 O31 N31 O32 156.9(4)
N2 N1 C1 N4 -177.9(3)
Cu1 N1 C1 N4 5.2(4)
N2 N1 C1 N3 -0.1(3)
Cu1 N1 C1 N3 -177.0(2)
C2 N3 C1 N1 0.2(3)
Cu2 N3 C1 N1 -175.53(17)
C2 N3 C1 N4 178.0(3)
Cu2 N3 C1 N4 2.3(4)
N1 N2 C2 N5 -176.8(4)
N1 N2 C2 N3 0.0(4)
C1 N3 C2 N5 176.7(4)
Cu2 N3 C2 N5 -7.6(5)
C1 N3 C2 N2 -0.1(3)
Cu2 N3 C2 N2 175.7(2)
C72 N6 C61 C62 -0.1(4)
Cu1 N6 C61 C62 179.6(2)
N6 C61 C62 C63 -0.4(5)
C61 C62 C63 C64 0.0(5)
C62 C63 C64 C72 0.8(4)
C62 C63 C64 C65 -178.7(3)
C72 C64 C65 C66 0.2(4)
C63 C64 C65 C66 179.7(3)
C64 C65 C66 C67 2.2(5)
C65 C66 C67 C71 -2.5(4)
C65 C66 C67 C68 175.7(3)
C71 C67 C68 C69 -1.4(4)
C66 C67 C68 C69 -179.7(2)
C67 C68 C69 C70 0.3(4)
C71 N7 C70 C69 0.6(4)
Cu1 N7 C70 C69 -176.95(19)
C68 C69 C70 N7 0.2(4)
C70 N7 C71 C67 -1.9(4)
Cu1 N7 C71 C67 176.10(18)
C70 N7 C71 C72 178.3(2)
Cu1 N7 C71 C72 -3.7(3)
C68 C67 C71 N7 2.3(4)
C66 C67 C71 N7 -179.4(2)
C68 C67 C71 C72 -177.9(2)
C66 C67 C71 C72 0.4(3)
C61 N6 C72 C64 1.0(4)
Cu1 N6 C72 C64 -178.7(2)
C61 N6 C72 C71 -178.5(2)
Cu1 N6 C72 C71 1.7(3)
C63 C64 C72 N6 -1.4(4)
C65 C64 C72 N6 178.2(2)
C63 C64 C72 C71 178.2(2)
C65 C64 C72 C71 -2.3(4)
N7 C71 C72 N6 1.4(3)
C67 C71 C72 N6 -178.5(2)
N7 C71 C72 C64 -178.2(2)
C67 C71 C72 C64 2.0(4)
C92 N8 C81 C82 1.5(4)
Cu2 N8 C81 C82 -177.6(2)
N8 C81 C82 C83 -0.8(5)
C81 C82 C83 C84 -1.0(4)
C82 C83 C84 C92 2.0(4)
C82 C83 C84 C85 -175.0(3)
C92 C84 C85 C86 -1.2(5)
C83 C84 C85 C86 175.8(3)
C84 C85 C86 C87 2.8(6)
C85 C86 C87 C88 177.6(4)
C85 C86 C87 C91 -1.1(5)
C91 C87 C88 C89 1.7(5)
C86 C87 C88 C89 -177.0(4)
C87 C88 C89 C90 0.6(6)
C91 N9 C90 C89 4.0(4)
Cu2 N9 C90 C89 -171.6(2)
C88 C89 C90 N9 -3.7(5)
C90 N9 C91 C87 -1.6(4)
Cu2 N9 C91 C87 174.8(2)
C90 N9 C91 C92 178.1(2)
Cu2 N9 C91 C92 -5.6(3)
C88 C87 C91 N9 -1.3(4)
C86 C87 C91 N9 177.5(3)
C88 C87 C91 C92 179.1(3)
C86 C87 C91 C92 -2.1(4)
C81 N8 C92 C84 -0.4(4)
Cu2 N8 C92 C84 178.89(19)
C81 N8 C92 C91 177.6(2)
Cu2 N8 C92 C91 -3.2(3)
C83 C84 C92 N8 -1.4(4)
C85 C84 C92 N8 175.9(2)
C83 C84 C92 C91 -179.3(2)
C85 C84 C92 C91 -2.0(4)
N9 C91 C92 N8 6.0(3)
C87 C91 C92 N8 -174.4(2)
N9 C91 C92 C84 -176.0(2)
C87 C91 C92 C84 3.7(4)
